data_4105117
loop_
_publ_author_name
'Alessandro Zanardi'
'Jos\'e A. Mata'
'Eduardo Peris'

_publ_contact_author_address
;Universitat Jaume I
Avda. Vicent Sos Baynat s/n
12071 Castell\'on (Spain)
;
_publ_contact_author_email jmata@qio.uji.es
_publ_contact_author_fax 964728214
_publ_contact_author_name 'Jose A. Mata'
_publ_contact_author_phone 964729166
_publ_section_title
;
 Well-Defined Ir/Pd Complexes with a Triazolyl-diylidene Bridge as
 Catalysts for Multiple Tandem Reactions
;
_journal_name_full 'Journal of the American Chemical Society'
_journal_page_first 14531
_journal_page_last 14537
_journal_paper_doi 10.1021/ja906028g
_journal_volume 131
_journal_year 2009
_chemical_formula_moiety 'C20H29Cl4IrN4Pd, 2.5(C H Cl3)'
_chemical_formula_sum 'C23 H32 Cl12.5 Ir N4 Pd'
_chemical_formula_weight 1106.25
_chemical_name_systematic
; 
 ? 
;
_space_group_IT_number 15
_symmetry_cell_setting monoclinic
_symmetry_Int_Tables_number 15
_symmetry_space_group_name_Hall '-C 2yc'
_symmetry_space_group_name_H-M 'C 1 2/c 1'
_atom_sites_solution_hydrogens geom
_atom_sites_solution_primary direct
_atom_sites_solution_secondary difmap
_audit_creation_method SHELXL-97
_cell_angle_alpha 90.00
_cell_angle_beta 126.6400(10)
_cell_angle_gamma 90.00
_cell_formula_units_Z 8
_cell_length_a 28.9630(8)
_cell_length_b 13.9348(4)
_cell_length_c 23.0014(7)
_cell_measurement_temperature 273(2)
_cell_volume 7448.9(4)
_computing_structure_refinement 'SHELXL-97 (Sheldrick, 1997)'
_computing_structure_solution 'SHELXS-97 (Sheldrick, 1990)'
_diffrn_ambient_temperature 273(2)
_diffrn_measured_fraction_theta_full 0.994
_diffrn_measured_fraction_theta_max 0.994
_diffrn_measurement_method 'Bruker CCD'
_diffrn_radiation_monochromator graphite
_diffrn_radiation_probe x-ray
_diffrn_radiation_source 'fine-focus sealed tube'
_diffrn_radiation_type MoK\a
_diffrn_radiation_wavelength 0.71073
_diffrn_reflns_av_R_equivalents 0.0000
_diffrn_reflns_av_sigmaI/netI 0.0383
_diffrn_reflns_limit_h_max 30
_diffrn_reflns_limit_h_min -37
_diffrn_reflns_limit_k_max 18
_diffrn_reflns_limit_k_min 0
_diffrn_reflns_limit_l_max 29
_diffrn_reflns_limit_l_min 0
_diffrn_reflns_number 8493
_diffrn_reflns_theta_full 27.50
_diffrn_reflns_theta_max 27.50
_diffrn_reflns_theta_min 1.72
_exptl_absorpt_coefficient_mu 4.972
_exptl_absorpt_correction_T_max 0.6632
_exptl_absorpt_correction_T_min 0.5642
_exptl_absorpt_correction_type empirical
_exptl_crystal_colour Reddish
_exptl_crystal_density_diffrn 1.973
_exptl_crystal_description Prism
_exptl_crystal_F_000 4268
_exptl_crystal_recrystallization_method 'Evaporation of a chloroform solution'
_exptl_crystal_size_max 0.13
_exptl_crystal_size_mid 0.12
_exptl_crystal_size_min 0.09
_refine_diff_density_max 2.026
_refine_diff_density_min -1.357
_refine_diff_density_rms 0.181
_refine_ls_extinction_method none
_refine_ls_goodness_of_fit_ref 1.039
_refine_ls_hydrogen_treatment constr
_refine_ls_matrix_type full
_refine_ls_number_parameters 381
_refine_ls_number_reflns 8493
_refine_ls_number_restraints 0
_refine_ls_restrained_S_all 1.039
_refine_ls_R_factor_all 0.0628
_refine_ls_R_factor_gt 0.0485
_refine_ls_shift/su_max 0.001
_refine_ls_shift/su_mean 0.000
_refine_ls_structure_factor_coef Fsqd
_refine_ls_weighting_details 'calc w=1/[\s^2^(Fo^2^)+(0.0988P)^2^+4.0421P] where P=(Fo^2^+2Fc^2^)/3'
_refine_ls_weighting_scheme calc
_refine_ls_wR_factor_gt 0.1346
_refine_ls_wR_factor_ref 0.1442
_reflns_number_gt 6724
_reflns_number_total 8493
_reflns_threshold_expression >2sigma(I)
_cod_data_source_file ja906028g_si_003.cif
_cod_data_source_block str1040m
_cod_depositor_comments
;

2021-05-03
Z value and formula fixed to values more according to usual
chemical conventions.                 miguel
;
_cod_original_formula_sum 'C46 H64 Cl25 Ir2 N8 Pd2'
_cod_original_formula_weight 2212.50
_cod_original_formula_moiety '2(C20H29Cl4IrN4Pd),C2 H2 Cl5,4(C H Cl3)'
_cod_original_formula_units_Z 4
_cod_database_code 4105117

loop_
_symmetry_equiv_pos_as_xyz
'x, y, z'
'-x, y, -z+1/2'
'x+1/2, y+1/2, z'
'-x+1/2, y+1/2, -z+1/2'
'-x, -y, -z'
'x, -y, z-1/2'
'-x+1/2, -y+1/2, -z'
'x+1/2, -y+1/2, z-1/2'

loop_
_atom_site_label
_atom_site_type_symbol
_atom_site_fract_x
_atom_site_fract_y
_atom_site_fract_z
_atom_site_U_iso_or_equiv
_atom_site_adp_type
_atom_site_occupancy
_atom_site_symmetry_multiplicity
_atom_site_calc_flag
_atom_site_refinement_flags
_atom_site_disorder_assembly
_atom_site_disorder_group
Ir1 Ir 0.142740(10) 0.380105(15) 0.094423(12) 0.03658(10) Uani 1 1 d . . .
Cl1 Cl 0.18726(8) 0.32037(13) 0.21613(9) 0.0566(4) Uani 1 1 d . . .
N1 N 0.0632(2) 0.2154(3) 0.0009(3) 0.0428(11) Uani 1 1 d . . .
C1 C 0.1160(2) 0.2463(4) 0.0543(3) 0.0377(12) Uani 1 1 d . . .
Cl2 Cl 0.06031(8) 0.40775(14) 0.09358(10) 0.0551(4) Uani 1 1 d . . .
Pd2 Pd 0.14829(2) -0.03851(3) 0.03090(3) 0.04783(15) Uani 1 1 d . . .
C2 C 0.1187(3) 0.0892(5) 0.0303(4) 0.0465(15) Uani 1 1 d . . .
N2 N 0.0656(3) 0.1175(3) -0.0125(3) 0.0492(14) Uani 1 1 d . . .
Cl3 Cl 0.17112(13) 0.02633(16) -0.04103(16) 0.0851(7) Uani 1 1 d . . .
N3 N 0.1501(2) 0.1657(3) 0.0720(3) 0.0419(11) Uani 1 1 d . . .
C3 C 0.0095(3) 0.2676(5) -0.0455(4) 0.061(2) Uani 1 1 d . . .
H3A H 0.0153 0.3335 -0.0303 0.092 Uiso 1 1 calc R . .
H3B H -0.0191 0.2395 -0.0421 0.092 Uiso 1 1 calc R . .
H3C H -0.0033 0.2645 -0.0947 0.092 Uiso 1 1 calc R . .
Cl4 Cl 0.12580(11) -0.09829(15) 0.10393(15) 0.0726(6) Uani 1 1 d . . .
N4 N 0.1786(3) -0.1717(4) 0.0280(3) 0.0494(13) Uani 1 1 d . . .
C4 C 0.0137(4) 0.0645(6) -0.0672(5) 0.077(3) Uani 1 1 d . . .
H4A H 0.0208 -0.0031 -0.0582 0.116 Uiso 1 1 calc R . .
H4B H 0.0035 0.0789 -0.1144 0.116 Uiso 1 1 calc R . .
H4C H -0.0172 0.0828 -0.0652 0.116 Uiso 1 1 calc R . .
C5 C 0.2123(3) 0.1603(5) 0.1270(4) 0.0594(19) Uani 1 1 d . . .
H5A H 0.2234 0.0945 0.1406 0.089 Uiso 1 1 calc R . .
H5B H 0.2229 0.1966 0.1688 0.089 Uiso 1 1 calc R . .
H5C H 0.2314 0.1861 0.1078 0.089 Uiso 1 1 calc R . .
Cl5 Cl 0.09425(12) -0.09618(19) -0.33516(18) 0.0927(8) Uani 1 1 d . . .
C6 C 0.1439(3) 0.5355(5) 0.0686(4) 0.0515(16) Uani 1 1 d . . .
Cl6 Cl 0.0877(3) -0.1772(6) -0.2279(3) 0.230(3) Uani 1 1 d . . .
C7 C 0.1297(3) 0.4708(5) 0.0095(4) 0.0474(15) Uani 1 1 d . . .
Cl7 Cl -0.00617(14) -0.1987(3) -0.3792(3) 0.1575(19) Uani 1 1 d . . .
C8 C 0.1782(3) 0.4106(5) 0.0364(4) 0.0511(16) Uani 1 1 d . . .
Cl8 Cl 0.3849(3) 0.1289(3) 0.2581(3) 0.197(3) Uani 1 1 d . . .
C9 C 0.2206(3) 0.4300(5) 0.1114(4) 0.0522(16) Uani 1 1 d . . .
Cl9 Cl 0.31753(11) -0.01003(18) 0.15011(13) 0.0822(6) Uani 1 1 d . . .
C10 C 0.1988(3) 0.5084(5) 0.1312(4) 0.0532(16) Uani 1 1 d . . .
Cl10 Cl 0.43700(17) -0.0398(6) 0.2419(2) 0.241(4) Uani 1 1 d . . .
C11 C 0.1066(4) 0.6116(5) 0.0635(6) 0.073(3) Uani 1 1 d . . .
H11A H 0.1282 0.6511 0.1060 0.110 Uiso 1 1 calc R . .
H11B H 0.0747 0.5834 0.0596 0.110 Uiso 1 1 calc R . .
H11C H 0.0926 0.6502 0.0214 0.110 Uiso 1 1 calc R . .
C12 C 0.0762(4) 0.4800(6) -0.0680(4) 0.071(2) Uani 1 1 d . . .
H12A H 0.0798 0.5349 -0.0902 0.107 Uiso 1 1 calc R . .
H12B H 0.0431 0.4876 -0.0682 0.107 Uiso 1 1 calc R . .
H12C H 0.0718 0.4232 -0.0945 0.107 Uiso 1 1 calc R . .
C13 C 0.1831(5) 0.3440(7) -0.0102(6) 0.085(3) Uani 1 1 d . . .
H13A H 0.2041 0.3748 -0.0252 0.127 Uiso 1 1 calc R . .
H13B H 0.1453 0.3273 -0.0521 0.127 Uiso 1 1 calc R . .
H13C H 0.2031 0.2870 0.0166 0.127 Uiso 1 1 calc R . .
C14 C 0.2804(4) 0.3908(6) 0.1599(6) 0.077(3) Uani 1 1 d . . .
H14A H 0.2824 0.3313 0.1405 0.115 Uiso 1 1 calc R . .
H14B H 0.2904 0.3802 0.2074 0.115 Uiso 1 1 calc R . .
H14C H 0.3069 0.4359 0.1629 0.115 Uiso 1 1 calc R . .
C15 C 0.2311(4) 0.5518(6) 0.2051(5) 0.070(2) Uani 1 1 d . . .
H15A H 0.2602 0.5943 0.2121 0.105 Uiso 1 1 calc R . .
H15B H 0.2490 0.5018 0.2409 0.105 Uiso 1 1 calc R . .
H15C H 0.2050 0.5871 0.2098 0.105 Uiso 1 1 calc R . .
C16 C 0.1568(3) -0.2157(5) -0.0345(4) 0.0559(17) Uani 1 1 d . . .
H16 H 0.1274 -0.1851 -0.0767 0.067 Uiso 1 1 calc R . .
C17 C 0.1745(5) -0.3022(6) -0.0407(6) 0.078(3) Uani 1 1 d . . .
H17 H 0.1570 -0.3312 -0.0857 0.094 Uiso 1 1 calc R . .
C18 C 0.2197(5) -0.3463(6) 0.0221(7) 0.080(3) Uani 1 1 d . . .
H18 H 0.2335 -0.4054 0.0200 0.096 Uiso 1 1 calc R . .
C19 C 0.2433(4) -0.3023(6) 0.0863(7) 0.079(3) Uani 1 1 d . . .
H19 H 0.2743 -0.3298 0.1290 0.095 Uiso 1 1 calc R . .
C20 C 0.2210(3) -0.2163(5) 0.0877(5) 0.0592(18) Uani 1 1 d . . .
H20 H 0.2362 -0.1880 0.1324 0.071 Uiso 1 1 calc R . .
C21 C 0.0675(4) -0.1953(7) -0.3154(5) 0.082(3) Uani 1 1 d . . .
H21 H 0.0846 -0.2549 -0.3172 0.098 Uiso 1 1 calc R . .
C22 C 0.3792(4) 0.0037(8) 0.2360(5) 0.086(3) Uani 1 1 d . . .
H22 H 0.3753 -0.0328 0.2693 0.103 Uiso 1 1 calc R . .
Cl11 Cl 0.0000 0.0403(10) -0.2500 0.301(8) Uani 1 2 d S . .
Cl12 Cl -0.0753(4) 0.1384(7) -0.2475(5) 0.263(4) Uani 1 1 d . . .
Cl13 Cl -0.0330(7) 0.2316(7) -0.3138(7) 0.393(8) Uani 1 1 d . . .
C23 C -0.0377(7) 0.1097(11) -0.2871(11) 0.130(6) Uani 1 1 d . A -1
H23 H -0.0675 0.0790 -0.3332 0.156 Uiso 1 1 calc R A -1

loop_
_atom_site_aniso_label
_atom_site_aniso_U_11
_atom_site_aniso_U_22
_atom_site_aniso_U_33
_atom_site_aniso_U_23
_atom_site_aniso_U_13
_atom_site_aniso_U_12
Ir1 0.03685(15) 0.03230(14) 0.04011(15) -0.00239(9) 0.02270(12) -0.00118(8)
Cl1 0.0588(10) 0.0615(10) 0.0433(8) 0.0013(7) 0.0271(8) -0.0053(8)
N1 0.043(3) 0.033(2) 0.050(3) -0.006(2) 0.027(2) 0.000(2)
C1 0.035(3) 0.035(3) 0.041(3) 0.002(2) 0.021(3) 0.003(2)
Cl2 0.0463(9) 0.0615(10) 0.0640(10) -0.0100(8) 0.0365(9) -0.0020(8)
Pd2 0.0549(3) 0.0330(2) 0.0629(3) -0.0053(2) 0.0392(3) 0.0007(2)
C2 0.055(4) 0.037(3) 0.055(4) -0.003(3) 0.037(3) 0.001(3)
N2 0.049(3) 0.038(3) 0.062(4) -0.015(2) 0.034(3) -0.007(2)
Cl3 0.128(2) 0.0595(11) 0.1188(19) 0.0179(12) 0.1011(19) 0.0193(12)
N3 0.043(3) 0.032(2) 0.052(3) 0.000(2) 0.029(3) 0.000(2)
C3 0.039(4) 0.057(4) 0.058(4) -0.009(3) 0.012(3) 0.009(3)
Cl4 0.0896(16) 0.0571(10) 0.1020(17) 0.0096(11) 0.0738(15) 0.0095(10)
N4 0.054(3) 0.037(3) 0.063(3) -0.007(3) 0.038(3) -0.003(2)
C4 0.059(5) 0.053(4) 0.102(7) -0.034(5) 0.038(5) -0.018(4)
C5 0.052(4) 0.047(4) 0.057(4) 0.003(3) 0.020(3) 0.015(3)
Cl5 0.0862(18) 0.0806(15) 0.120(2) 0.0104(15) 0.0661(17) 0.0168(13)
C6 0.056(4) 0.035(3) 0.062(4) 0.001(3) 0.035(4) -0.005(3)
Cl6 0.298(8) 0.320(8) 0.145(4) 0.088(5) 0.171(5) 0.117(7)
C7 0.051(4) 0.043(3) 0.048(3) 0.005(3) 0.029(3) -0.002(3)
Cl7 0.0736(19) 0.102(2) 0.255(5) 0.010(3) 0.075(3) 0.0143(16)
C8 0.055(4) 0.047(3) 0.061(4) -0.003(3) 0.039(4) -0.004(3)
Cl8 0.264(7) 0.159(4) 0.126(3) -0.043(3) 0.093(4) -0.122(4)
C9 0.040(3) 0.050(4) 0.070(5) 0.001(3) 0.034(3) -0.004(3)
Cl9 0.0809(15) 0.0819(15) 0.0781(14) 0.0006(12) 0.0443(12) 0.0104(12)
C10 0.049(4) 0.041(3) 0.063(4) -0.003(3) 0.029(3) -0.013(3)
Cl10 0.091(3) 0.538(12) 0.117(3) 0.115(5) 0.075(2) 0.114(5)
C11 0.073(6) 0.040(4) 0.107(7) 0.001(4) 0.054(6) 0.006(4)
C12 0.074(5) 0.069(5) 0.050(4) 0.010(4) 0.026(4) -0.003(4)
C13 0.111(8) 0.089(6) 0.097(7) 0.012(6) 0.085(7) 0.020(6)
C14 0.042(4) 0.075(5) 0.113(8) 0.011(5) 0.046(5) 0.004(4)
C15 0.063(5) 0.063(5) 0.069(5) -0.015(4) 0.031(4) -0.020(4)
C16 0.056(4) 0.058(4) 0.060(4) -0.010(3) 0.037(4) -0.005(3)
C17 0.107(8) 0.043(4) 0.122(8) -0.024(5) 0.089(7) -0.014(5)
C18 0.108(8) 0.033(4) 0.157(10) -0.002(5) 0.110(8) -0.003(5)
C19 0.080(6) 0.048(4) 0.131(9) 0.027(5) 0.075(6) 0.016(4)
C20 0.065(5) 0.044(4) 0.073(5) 0.007(4) 0.043(4) 0.003(3)
C21 0.084(6) 0.087(6) 0.083(6) 0.025(5) 0.055(6) 0.031(5)
C22 0.078(6) 0.113(8) 0.083(6) 0.013(6) 0.058(6) 0.000(6)
Cl11 0.40(2) 0.227(13) 0.40(2) 0.000 0.30(2) 0.000
Cl12 0.169(6) 0.349(11) 0.233(8) 0.027(7) 0.100(6) -0.025(6)
Cl13 0.68(3) 0.229(8) 0.51(2) 0.050(10) 0.48(2) 0.003(11)
C23 0.087(10) 0.141(14) 0.165(15) -0.015(11) 0.078(11) -0.028(8)

loop_
_atom_type_symbol
_atom_type_description
_atom_type_scat_dispersion_real
_atom_type_scat_dispersion_imag
_atom_type_scat_source
C C 0.0033 0.0016 'International Tables Vol C Tables 4.2.6.8 and 6.1.1.4'
H H 0.0000 0.0000 'International Tables Vol C Tables 4.2.6.8 and 6.1.1.4'
N N 0.0061 0.0033 'International Tables Vol C Tables 4.2.6.8 and 6.1.1.4'
Cl Cl 0.1484 0.1585 'International Tables Vol C Tables 4.2.6.8 and 6.1.1.4'
Pd Pd -0.9988 1.0072 'International Tables Vol C Tables 4.2.6.8 and 6.1.1.4'
Ir Ir -1.4442 7.9887 'International Tables Vol C Tables 4.2.6.8 and 6.1.1.4'

loop_
_geom_angle_atom_site_label_1
_geom_angle_atom_site_label_2
_geom_angle_atom_site_label_3
_geom_angle
_geom_angle_site_symmetry_1
_geom_angle_site_symmetry_3
C1 Ir1 C8 95.4(3) . .
C1 Ir1 C9 117.0(3) . .
C8 Ir1 C9 38.5(3) . .
C1 Ir1 C7 108.3(2) . .
C8 Ir1 C7 38.4(3) . .
C9 Ir1 C7 64.9(3) . .
C1 Ir1 C10 156.0(3) . .
C8 Ir1 C10 64.3(3) . .
C9 Ir1 C10 39.1(3) . .
C7 Ir1 C10 64.3(3) . .
C1 Ir1 C6 146.1(3) . .
C8 Ir1 C6 63.8(3) . .
C9 Ir1 C6 63.9(3) . .
C7 Ir1 C6 38.8(3) . .
C10 Ir1 C6 37.0(3) . .
C1 Ir1 Cl2 92.08(17) . .
C8 Ir1 Cl2 143.1(2) . .
C9 Ir1 Cl2 150.8(2) . .
C7 Ir1 Cl2 105.18(19) . .
C10 Ir1 Cl2 111.8(2) . .
C6 Ir1 Cl2 90.88(19) . .
C1 Ir1 Cl1 90.31(17) . .
C8 Ir1 Cl1 131.3(2) . .
C9 Ir1 Cl1 97.1(2) . .
C7 Ir1 Cl1 158.29(19) . .
C10 Ir1 Cl1 94.1(2) . .
C6 Ir1 Cl1 123.6(2) . .
Cl2 Ir1 Cl1 84.60(7) . .
C1 N1 N2 109.4(5) . .
C1 N1 C3 130.5(5) . .
N2 N1 C3 119.7(5) . .
N1 C1 N3 103.5(5) . .
N1 C1 Ir1 129.3(4) . .
N3 C1 Ir1 127.0(4) . .
C2 Pd2 N4 178.1(3) . .
C2 Pd2 Cl4 91.2(2) . .
N4 Pd2 Cl4 90.48(17) . .
C2 Pd2 Cl3 87.2(2) . .
N4 Pd2 Cl3 91.17(17) . .
Cl4 Pd2 Cl3 178.18(8) . .
N2 C2 N3 106.8(6) . .
N2 C2 Pd2 126.3(5) . .
N3 C2 Pd2 126.8(5) . .
C2 N2 N1 108.6(5) . .
C2 N2 C4 130.2(6) . .
N1 N2 C4 121.2(6) . .
C2 N3 C1 111.6(5) . .
C2 N3 C5 122.2(5) . .
C1 N3 C5 126.2(5) . .
C16 N4 C20 116.8(6) . .
C16 N4 Pd2 120.9(5) . .
C20 N4 Pd2 122.3(5) . .
C10 C6 C11 126.8(7) . .
C10 C6 C7 107.6(6) . .
C11 C6 C7 125.6(7) . .
C10 C6 Ir1 70.2(4) . .
C11 C6 Ir1 126.1(6) . .
C7 C6 Ir1 67.4(3) . .
C8 C7 C6 107.5(6) . .
C8 C7 C12 127.8(7) . .
C6 C7 C12 124.1(7) . .
C8 C7 Ir1 70.5(4) . .
C6 C7 Ir1 73.8(4) . .
C12 C7 Ir1 128.0(5) . .
C7 C8 C9 109.2(6) . .
C7 C8 C13 123.2(7) . .
C9 C8 C13 127.4(8) . .
C7 C8 Ir1 71.0(4) . .
C9 C8 Ir1 71.0(4) . .
C13 C8 Ir1 127.5(6) . .
C8 C9 C10 107.4(6) . .
C8 C9 C14 127.7(7) . .
C10 C9 C14 124.3(7) . .
C8 C9 Ir1 70.5(4) . .
C10 C9 Ir1 72.4(4) . .
C14 C9 Ir1 129.5(5) . .
C6 C10 C9 108.2(6) . .
C6 C10 C15 127.6(7) . .
C9 C10 C15 124.2(7) . .
C6 C10 Ir1 72.8(4) . .
C9 C10 Ir1 68.5(4) . .
C15 C10 Ir1 125.5(5) . .
N4 C16 C17 124.3(9) . .
C16 C17 C18 117.8(9) . .
C19 C18 C17 119.1(8) . .
C18 C19 C20 119.0(10) . .
N4 C20 C19 122.8(8) . .
Cl7 C21 Cl6 112.2(6) . .
Cl7 C21 Cl5 108.2(5) . .
Cl6 C21 Cl5 106.6(7) . .
Cl9 C22 Cl10 110.6(6) . .
Cl9 C22 Cl8 107.0(6) . .
Cl10 C22 Cl8 113.7(7) . .
C23 Cl11 C23 85.9(17) 2_554 .
C23 Cl13 Cl13 75.6(7) . 2_554
Cl11 C23 Cl12 110.3(12) . .
Cl11 C23 Cl13 134.0(12) . .
Cl12 C23 Cl13 98.5(9) . .

loop_
_geom_bond_atom_site_label_1
_geom_bond_atom_site_label_2
_geom_bond_distance
_geom_bond_site_symmetry_2
Ir1 C1 2.019(6) .
Ir1 C8 2.156(7) .
Ir1 C9 2.162(6) .
Ir1 C7 2.163(6) .
Ir1 C10 2.216(6) .
Ir1 C6 2.251(6) .
Ir1 Cl2 2.4068(17) .
Ir1 Cl1 2.4256(17) .
N1 C1 1.339(8) .
N1 N2 1.410(6) .
N1 C3 1.451(8) .
C1 N3 1.387(7) .
Pd2 C2 1.972(6) .
Pd2 N4 2.070(5) .
Pd2 Cl4 2.290(2) .
Pd2 Cl3 2.301(2) .
C2 N2 1.298(9) .
C2 N3 1.357(9) .
N2 C4 1.459(9) .
N3 C5 1.458(9) .
N4 C16 1.326(9) .
N4 C20 1.330(10) .
Cl5 C21 1.771(10) .
C6 C10 1.418(10) .
C6 C11 1.468(10) .
C6 C7 1.470(10) .
Cl6 C21 1.747(11) .
C7 C8 1.422(10) .
C7 C12 1.515(10) .
Cl7 C21 1.724(10) .
C8 C9 1.424(11) .
C8 C13 1.488(11) .
Cl8 C22 1.796(11) .
C9 C10 1.465(10) .
C9 C14 1.496(11) .
Cl9 C22 1.708(11) .
C10 C15 1.493(11) .
Cl10 C22 1.708(10) .
C16 C17 1.351(11) .
C17 C18 1.386(15) .
C18 C19 1.349(15) .
C19 C20 1.370(11) .
Cl11 C23 1.320(16) 2_554
Cl11 C23 1.320(16) .
Cl12 C23 1.830(19) .
Cl13 C23 1.839(17) .
Cl13 Cl13 2.36(3) 2_554

loop_
_geom_torsion_atom_site_label_1
_geom_torsion_atom_site_label_2
_geom_torsion_atom_site_label_3
_geom_torsion_atom_site_label_4
_geom_torsion
_geom_torsion_site_symmetry_1
N2 N1 C1 N3 0.5(6) .
C3 N1 C1 N3 -173.0(7) .
N2 N1 C1 Ir1 175.3(4) .
C3 N1 C1 Ir1 1.8(10) .
C8 Ir1 C1 N1 -100.7(6) .
C9 Ir1 C1 N1 -134.2(5) .
C7 Ir1 C1 N1 -63.6(6) .
C10 Ir1 C1 N1 -131.3(7) .
C6 Ir1 C1 N1 -51.6(8) .
Cl2 Ir1 C1 N1 43.1(6) .
Cl1 Ir1 C1 N1 127.7(5) .
C8 Ir1 C1 N3 72.9(6) .
C9 Ir1 C1 N3 39.5(6) .
C7 Ir1 C1 N3 110.0(5) .
C10 Ir1 C1 N3 42.3(9) .
C6 Ir1 C1 N3 122.1(6) .
Cl2 Ir1 C1 N3 -143.2(5) .
Cl1 Ir1 C1 N3 -58.6(5) .
N4 Pd2 C2 N2 65(8) .
Cl4 Pd2 C2 N2 -84.9(6) .
Cl3 Pd2 C2 N2 95.9(6) .
N4 Pd2 C2 N3 -111(8) .
Cl4 Pd2 C2 N3 98.5(6) .
Cl3 Pd2 C2 N3 -80.7(6) .
N3 C2 N2 N1 1.4(7) .
Pd2 C2 N2 N1 -175.7(5) .
N3 C2 N2 C4 -178.6(8) .
Pd2 C2 N2 C4 4.3(12) .
C1 N1 N2 C2 -1.3(7) .
C3 N1 N2 C2 173.1(6) .
C1 N1 N2 C4 178.7(7) .
C3 N1 N2 C4 -6.9(10) .
N2 C2 N3 C1 -1.2(8) .
Pd2 C2 N3 C1 176.0(5) .
N2 C2 N3 C5 -180.0(6) .
Pd2 C2 N3 C5 -2.8(10) .
N1 C1 N3 C2 0.4(7) .
Ir1 C1 N3 C2 -174.6(5) .
N1 C1 N3 C5 179.1(6) .
Ir1 C1 N3 C5 4.2(9) .
C2 Pd2 N4 C16 -27(8) .
Cl4 Pd2 N4 C16 122.7(5) .
Cl3 Pd2 N4 C16 -58.1(5) .
C2 Pd2 N4 C20 151(8) .
Cl4 Pd2 N4 C20 -58.7(6) .
Cl3 Pd2 N4 C20 120.5(6) .
C1 Ir1 C6 C10 -138.4(5) .
C8 Ir1 C6 C10 -81.3(5) .
C9 Ir1 C6 C10 -38.2(4) .
C7 Ir1 C6 C10 -119.9(6) .
Cl2 Ir1 C6 C10 126.6(4) .
Cl1 Ir1 C6 C10 42.5(5) .
C1 Ir1 C6 C11 100.0(8) .
C8 Ir1 C6 C11 157.1(8) .
C9 Ir1 C6 C11 -159.8(8) .
C7 Ir1 C6 C11 118.5(9) .
C10 Ir1 C6 C11 -121.6(9) .
Cl2 Ir1 C6 C11 5.0(7) .
Cl1 Ir1 C6 C11 -79.1(8) .
C1 Ir1 C6 C7 -18.4(6) .
C8 Ir1 C6 C7 38.6(4) .
C9 Ir1 C6 C7 81.7(4) .
C10 Ir1 C6 C7 119.9(6) .
Cl2 Ir1 C6 C7 -113.5(4) .
Cl1 Ir1 C6 C7 162.4(3) .
C10 C6 C7 C8 -4.1(8) .
C11 C6 C7 C8 177.9(7) .
Ir1 C6 C7 C8 -62.9(5) .
C10 C6 C7 C12 -176.0(7) .
C11 C6 C7 C12 6.1(11) .
Ir1 C6 C7 C12 125.2(7) .
C10 C6 C7 Ir1 58.8(5) .
C11 C6 C7 Ir1 -119.2(7) .
C1 Ir1 C7 C8 -75.0(4) .
C9 Ir1 C7 C8 36.9(4) .
C10 Ir1 C7 C8 80.4(4) .
C6 Ir1 C7 C8 115.7(6) .
Cl2 Ir1 C7 C8 -172.4(4) .
Cl1 Ir1 C7 C8 72.9(7) .
C1 Ir1 C7 C6 169.3(4) .
C8 Ir1 C7 C6 -115.7(6) .
C9 Ir1 C7 C6 -78.8(4) .
C10 Ir1 C7 C6 -35.4(4) .
Cl2 Ir1 C7 C6 71.8(4) .
Cl1 Ir1 C7 C6 -42.8(7) .
C1 Ir1 C7 C12 48.3(7) .
C8 Ir1 C7 C12 123.3(8) .
C9 Ir1 C7 C12 160.2(8) .
C10 Ir1 C7 C12 -156.3(8) .
C6 Ir1 C7 C12 -121.0(8) .
Cl2 Ir1 C7 C12 -49.1(7) .
Cl1 Ir1 C7 C12 -163.8(5) .
C6 C7 C8 C9 4.1(8) .
C12 C7 C8 C9 175.5(7) .
Ir1 C7 C8 C9 -61.0(5) .
C6 C7 C8 C13 -171.9(7) .
C12 C7 C8 C13 -0.5(12) .
Ir1 C7 C8 C13 123.0(8) .
C6 C7 C8 Ir1 65.1(5) .
C12 C7 C8 Ir1 -123.5(7) .
C1 Ir1 C8 C7 112.9(4) .
C9 Ir1 C8 C7 -119.1(6) .
C10 Ir1 C8 C7 -80.3(4) .
C6 Ir1 C8 C7 -39.0(4) .
Cl2 Ir1 C8 C7 12.3(6) .
Cl1 Ir1 C8 C7 -151.9(3) .
C1 Ir1 C8 C9 -127.9(4) .
C7 Ir1 C8 C9 119.1(6) .
C10 Ir1 C8 C9 38.8(4) .
C6 Ir1 C8 C9 80.1(4) .
Cl2 Ir1 C8 C9 131.4(4) .
Cl1 Ir1 C8 C9 -32.8(5) .
C1 Ir1 C8 C13 -4.9(8) .
C9 Ir1 C8 C13 123.0(10) .
C7 Ir1 C8 C13 -117.8(9) .
C10 Ir1 C8 C13 161.8(9) .
C6 Ir1 C8 C13 -156.8(9) .
Cl2 Ir1 C8 C13 -105.6(8) .
Cl1 Ir1 C8 C13 90.2(8) .
C7 C8 C9 C10 -2.5(8) .
C13 C8 C9 C10 173.3(7) .
Ir1 C8 C9 C10 -63.5(5) .
C7 C8 C9 C14 -173.5(7) .
C13 C8 C9 C14 2.2(13) .
Ir1 C8 C9 C14 125.4(8) .
C7 C8 C9 Ir1 61.0(5) .
C13 C8 C9 Ir1 -123.2(8) .
C1 Ir1 C9 C8 61.8(5) .
C7 Ir1 C9 C8 -36.9(4) .
C10 Ir1 C9 C8 -116.3(6) .
C6 Ir1 C9 C8 -80.1(5) .
Cl2 Ir1 C9 C8 -112.6(5) .
Cl1 Ir1 C9 C8 155.8(4) .
C1 Ir1 C9 C10 178.2(4) .
C8 Ir1 C9 C10 116.3(6) .
C7 Ir1 C9 C10 79.5(4) .
C6 Ir1 C9 C10 36.2(4) .
Cl2 Ir1 C9 C10 3.7(7) .
Cl1 Ir1 C9 C10 -87.9(4) .
C1 Ir1 C9 C14 -61.5(8) .
C8 Ir1 C9 C14 -123.3(10) .
C7 Ir1 C9 C14 -160.2(9) .
C10 Ir1 C9 C14 120.3(10) .
C6 Ir1 C9 C14 156.6(9) .
Cl2 Ir1 C9 C14 124.1(7) .
Cl1 Ir1 C9 C14 32.5(8) .
C11 C6 C10 C9 -179.5(7) .
C7 C6 C10 C9 2.6(7) .
Ir1 C6 C10 C9 59.6(4) .
C11 C6 C10 C15 -1.1(12) .
C7 C6 C10 C15 -179.0(7) .
Ir1 C6 C10 C15 -121.9(8) .
C11 C6 C10 Ir1 120.9(8) .
C7 C6 C10 Ir1 -57.0(4) .
C8 C9 C10 C6 -0.1(8) .
C14 C9 C10 C6 171.3(7) .
Ir1 C9 C10 C6 -62.4(5) .
C8 C9 C10 C15 -178.6(7) .
C14 C9 C10 C15 -7.2(11) .
Ir1 C9 C10 C15 119.1(7) .
C8 C9 C10 Ir1 62.3(5) .
C14 C9 C10 Ir1 -126.3(7) .
C1 Ir1 C10 C6 114.2(7) .
C8 Ir1 C10 C6 79.9(5) .
C9 Ir1 C10 C6 118.2(6) .
C7 Ir1 C10 C6 37.1(4) .
Cl2 Ir1 C10 C6 -59.8(5) .
Cl1 Ir1 C10 C6 -145.7(4) .
C1 Ir1 C10 C9 -4.0(8) .
C8 Ir1 C10 C9 -38.3(4) .
C7 Ir1 C10 C9 -81.1(5) .
C6 Ir1 C10 C9 -118.2(6) .
Cl2 Ir1 C10 C9 -178.0(4) .
Cl1 Ir1 C10 C9 96.1(4) .
C1 Ir1 C10 C15 -121.4(8) .
C8 Ir1 C10 C15 -155.7(8) .
C9 Ir1 C10 C15 -117.4(8) .
C7 Ir1 C10 C15 161.5(8) .
C6 Ir1 C10 C15 124.4(9) .
Cl2 Ir1 C10 C15 64.5(7) .
Cl1 Ir1 C10 C15 -21.3(7) .
C20 N4 C16 C17 0.8(11) .
Pd2 N4 C16 C17 179.5(6) .
N4 C16 C17 C18 -2.3(12) .
C16 C17 C18 C19 0.9(12) .
C17 C18 C19 C20 1.7(12) .
C16 N4 C20 C19 2.0(11) .
Pd2 N4 C20 C19 -176.7(6) .
C18 C19 C20 N4 -3.3(12) .
C23 Cl11 C23 Cl12 -93.2(14) 2_554
C23 Cl11 C23 Cl13 32.0(11) 2_554
Cl13 Cl13 C23 Cl11 -57.5(19) 2_554
Cl13 Cl13 C23 Cl12 71.8(10) 2_554
